data_7156877
loop_
_publ_author_name
'Li, Ping-Gui'
'Zhu, Hao'
'Fan, Min'
'Yan, Cheng'
'Shi, Kai'
'Chi, Xi-Wen'
'Zou, Liang-Hua'

_publ_section_title
;
 Copper-catalyzed coupling of anthranils and \a-keto acids: direct
 synthesis of \a-ketoamides.
;
_journal_issue 24
_journal_name_full 'Organic &amp; biomolecular chemistry'
_journal_page_first 5902
_journal_page_last 5907
_journal_paper_doi 10.1039/c9ob00822e
_journal_volume 17
_journal_year 2019
_chemical_formula_sum 'C15 H11 N O3'
_chemical_formula_weight 253.25
_space_group_crystal_system orthorhombic
_space_group_IT_number 29
_space_group_name_Hall 'P 2c -2ac'
_space_group_name_H-M_alt 'P c a 21'
_symmetry_space_group_name_Hall 'P 2c -2ac'
_symmetry_space_group_name_H-M 'P c a 21'
_atom_sites_solution_hydrogens geom
_audit_creation_method SHELXL-2018/3
_audit_update_record
;
2018-11-16 deposited with the CCDC.    2019-05-21 downloaded from the CCDC.
;
_cell_angle_alpha 90
_cell_angle_beta 90
_cell_angle_gamma 90
_cell_formula_units_Z 4
_cell_length_a 12.8593(8)
_cell_length_b 14.1412(10)
_cell_length_c 6.7109(5)
_cell_measurement_reflns_used 3767
_cell_measurement_temperature 173(2)
_cell_measurement_theta_max 27.52
_cell_measurement_theta_min 3.17
_cell_volume 1220.35(15)
_computing_structure_refinement 'SHELXL-2018/3 (Sheldrick, 2018)'
_computing_structure_solution 'SHELXT 2014/5 (Sheldrick, 2014)'
_diffrn_ambient_temperature 173(2)
_diffrn_measured_fraction_theta_full 0.994
_diffrn_measured_fraction_theta_max 0.994
_diffrn_measurement_device_type 'Bruker APEX-II CCD'
_diffrn_measurement_method '\f and \w scans'
_diffrn_radiation_type MoK\a
_diffrn_radiation_wavelength 0.71073
_diffrn_reflns_av_R_equivalents 0.0244
_diffrn_reflns_av_unetI/netI 0.0292
_diffrn_reflns_Laue_measured_fraction_full 0.994
_diffrn_reflns_Laue_measured_fraction_max 0.994
_diffrn_reflns_limit_h_max 14
_diffrn_reflns_limit_h_min -15
_diffrn_reflns_limit_k_max 16
_diffrn_reflns_limit_k_min -11
_diffrn_reflns_limit_l_max 7
_diffrn_reflns_limit_l_min -7
_diffrn_reflns_number 5786
_diffrn_reflns_point_group_measured_fraction_full 0.985
_diffrn_reflns_point_group_measured_fraction_max 0.985
_diffrn_reflns_theta_full 24.999
_diffrn_reflns_theta_max 24.999
_diffrn_reflns_theta_min 3.168
_exptl_absorpt_coefficient_mu 0.097
_exptl_crystal_colour white
_exptl_crystal_density_diffrn 1.378
_exptl_crystal_description block
_exptl_crystal_F_000 528
_exptl_crystal_size_max 0.220
_exptl_crystal_size_mid 0.180
_exptl_crystal_size_min 0.170
_refine_diff_density_max 0.149
_refine_diff_density_min -0.169
_refine_diff_density_rms 0.033
_refine_ls_abs_structure_details
;
 Flack x determined using 817 quotients [(I+)-(I-)]/[(I+)+(I-)]
 (Parsons, Flack and Wagner, Acta Cryst. B69 (2013) 249-259).
;
_refine_ls_abs_structure_Flack -0.4(6)
_refine_ls_extinction_method none
_refine_ls_goodness_of_fit_ref 1.097
_refine_ls_hydrogen_treatment constr
_refine_ls_matrix_type full
_refine_ls_number_parameters 172
_refine_ls_number_reflns 2105
_refine_ls_number_restraints 1
_refine_ls_restrained_S_all 1.096
_refine_ls_R_factor_all 0.0343
_refine_ls_R_factor_gt 0.0310
_refine_ls_shift/su_max 0.000
_refine_ls_shift/su_mean 0.000
_refine_ls_structure_factor_coef Fsqd
_refine_ls_weighting_details 'w=1/[\s^2^(Fo^2^)+(0.0428P)^2^+0.1561P] where P=(Fo^2^+2Fc^2^)/3'
_refine_ls_weighting_scheme calc
_refine_ls_wR_factor_gt 0.0792
_refine_ls_wR_factor_ref 0.0812
_reflns_Friedel_coverage 0.805
_reflns_Friedel_fraction_full 0.973
_reflns_Friedel_fraction_max 0.973
_reflns_number_gt 1984
_reflns_number_total 2105
_reflns_threshold_expression 'I > 2\s(I)'
_cod_data_source_file c9ob00822e2.cif
_cod_data_source_block 1_a
_cod_depositor_comments 'Adding full bibliography for 7156877.cif.'
_cod_database_code 7156877
_shelx_shelxl_version_number 2018/3
_shelx_space_group_comment
;
The symmetry employed for this shelxl refinement is uniquely defined
by the following loop, which should always be used as a source of
symmetry information in preference to the above space-group names.
They are only intended as comments.
;
_shelx_estimated_absorpt_t_min 0.979
_shelx_estimated_absorpt_t_max 0.984

loop_
_space_group_symop_operation_xyz
'x, y, z'
'-x, -y, z+1/2'
'x+1/2, -y, z'
'-x+1/2, y, z+1/2'

loop_
_atom_site_label
_atom_site_type_symbol
_atom_site_fract_x
_atom_site_fract_y
_atom_site_fract_z
_atom_site_U_iso_or_equiv
_atom_site_adp_type
_atom_site_occupancy
_atom_site_site_symmetry_order
_atom_site_calc_flag
_atom_site_refinement_flags_posn
_atom_site_refinement_flags_adp
C1 C 0.38822(18) 0.80957(17) 0.5475(4) 0.0313(6) Uani 1 1 d . .
H1 H 0.366484 0.750382 0.599955 0.038 Uiso 1 1 calc R U
C2 C 0.31690(19) 0.88178(19) 0.5211(5) 0.0416(7) Uani 1 1 d . .
H2 H 0.246335 0.872411 0.558062 0.050 Uiso 1 1 calc R U
C3 C 0.3477(2) 0.96764(18) 0.4410(5) 0.0427(7) Uani 1 1 d . .
H3 H 0.298320 1.016823 0.422556 0.051 Uiso 1 1 calc R U
C4 C 0.4503(2) 0.98160(17) 0.3881(4) 0.0367(7) Uani 1 1 d . .
H4 H 0.471090 1.040084 0.331062 0.044 Uiso 1 1 calc R U
C5 C 0.52313(18) 0.91056(15) 0.4180(4) 0.0287(6) Uani 1 1 d . .
H5 H 0.593989 0.920993 0.384525 0.034 Uiso 1 1 calc R U
C6 C 0.49223(17) 0.82416(15) 0.4969(4) 0.0243(5) Uani 1 1 d . .
C7 C 0.56532(17) 0.74310(14) 0.5181(4) 0.0227(5) Uani 1 1 d . .
C8 C 0.68212(17) 0.76399(15) 0.5453(3) 0.0216(5) Uani 1 1 d . .
C9 C 0.85013(16) 0.68069(14) 0.5017(4) 0.0217(5) Uani 1 1 d . .
C10 C 0.89521(16) 0.58990(14) 0.4804(4) 0.0250(5) Uani 1 1 d . .
C11 C 1.00359(17) 0.58108(15) 0.4858(4) 0.0303(6) Uani 1 1 d . .
H11 H 1.034282 0.520302 0.472507 0.036 Uiso 1 1 calc R U
C12 C 1.06676(18) 0.65947(16) 0.5101(5) 0.0307(5) Uani 1 1 d . .
H12 H 1.140222 0.652762 0.514844 0.037 Uiso 1 1 calc R U
C13 C 1.02122(17) 0.74782(16) 0.5273(4) 0.0283(5) Uani 1 1 d . .
H13 H 1.064306 0.801971 0.541553 0.034 Uiso 1 1 calc R U
C14 C 0.91445(16) 0.75895(15) 0.5243(4) 0.0244(5) Uani 1 1 d . .
H14 H 0.884967 0.820218 0.537699 0.029 Uiso 1 1 calc R U
C15 C 0.83501(18) 0.50371(15) 0.4455(4) 0.0314(6) Uani 1 1 d . .
H15 H 0.872339 0.445756 0.442863 0.038 Uiso 1 1 calc R U
N1 N 0.74130(13) 0.68841(11) 0.4948(3) 0.0220(4) Uani 1 1 d . .
H1A H 0.707484 0.638137 0.452725 0.026 Uiso 1 1 calc R U
O1 O 0.53610(11) 0.66134(10) 0.5167(3) 0.0293(4) Uani 1 1 d . .
O2 O 0.71274(11) 0.83907(10) 0.6112(3) 0.0290(4) Uani 1 1 d . .
O3 O 0.74145(12) 0.49949(10) 0.4195(3) 0.0359(5) Uani 1 1 d . .

loop_
_atom_site_aniso_label
_atom_site_aniso_U_11
_atom_site_aniso_U_22
_atom_site_aniso_U_33
_atom_site_aniso_U_23
_atom_site_aniso_U_13
_atom_site_aniso_U_12
C1 0.0279(12) 0.0311(12) 0.0349(16) -0.0016(11) -0.0010(11) 0.0016(10)
C2 0.0263(12) 0.0503(15) 0.0484(18) -0.0067(16) -0.0053(14) 0.0118(12)
C3 0.0467(15) 0.0363(13) 0.0451(18) -0.0095(14) -0.0138(15) 0.0208(12)
C4 0.0538(17) 0.0245(12) 0.0319(16) -0.0023(12) -0.0049(13) 0.0091(11)
C5 0.0344(12) 0.0225(11) 0.0291(14) -0.0024(11) 0.0013(12) 0.0034(9)
C6 0.0262(11) 0.0241(10) 0.0225(12) -0.0035(11) -0.0013(11) 0.0043(9)
C7 0.0252(11) 0.0212(10) 0.0218(12) 0.0006(10) 0.0003(10) 0.0012(9)
C8 0.0240(11) 0.0188(10) 0.0221(13) 0.0030(9) 0.0029(10) 0.0004(9)
C9 0.0215(10) 0.0235(9) 0.0199(12) 0.0022(10) 0.0015(10) 0.0013(8)
C10 0.0246(11) 0.0231(10) 0.0273(14) 0.0017(11) 0.0021(10) 0.0016(8)
C11 0.0268(11) 0.0249(11) 0.0391(15) 0.0033(12) 0.0017(11) 0.0067(9)
C12 0.0213(10) 0.0354(12) 0.0354(14) 0.0002(13) 0.0007(12) 0.0018(9)
C13 0.0264(12) 0.0289(12) 0.0297(14) 0.0009(11) 0.0016(11) -0.0067(9)
C14 0.0265(11) 0.0224(10) 0.0242(13) 0.0000(10) 0.0008(11) -0.0002(9)
C15 0.0305(12) 0.0215(10) 0.0422(16) 0.0003(11) 0.0042(13) 0.0052(10)
N1 0.0211(9) 0.0171(8) 0.0279(11) -0.0024(9) -0.0013(9) -0.0013(7)
O1 0.0258(8) 0.0200(8) 0.0420(11) 0.0012(8) -0.0008(8) -0.0014(6)
O2 0.0269(8) 0.0217(8) 0.0382(11) -0.0052(8) 0.0027(8) -0.0019(6)
O3 0.0279(8) 0.0242(8) 0.0555(13) -0.0037(8) -0.0010(10) -0.0027(7)

loop_
_atom_type_symbol
_atom_type_description
_atom_type_scat_dispersion_real
_atom_type_scat_dispersion_imag
_atom_type_scat_source
C C 0.0033 0.0016 'International Tables Vol C Tables 4.2.6.8 and 6.1.1.4'
H H 0.0000 0.0000 'International Tables Vol C Tables 4.2.6.8 and 6.1.1.4'
N N 0.0061 0.0033 'International Tables Vol C Tables 4.2.6.8 and 6.1.1.4'
O O 0.0106 0.0060 'International Tables Vol C Tables 4.2.6.8 and 6.1.1.4'

loop_
_geom_angle_atom_site_label_1
_geom_angle_atom_site_label_2
_geom_angle_atom_site_label_3
_geom_angle
C2 C1 C6 119.7(2)
C2 C1 H1 120.2
C6 C1 H1 120.2
C1 C2 C3 120.4(2)
C1 C2 H2 119.8
C3 C2 H2 119.8
C4 C3 C2 119.9(2)
C4 C3 H3 120.1
C2 C3 H3 120.1
C3 C4 C5 120.3(2)
C3 C4 H4 119.9
C5 C4 H4 119.9
C4 C5 C6 119.9(2)
C4 C5 H5 120.1
C6 C5 H5 120.1
C5 C6 C1 119.8(2)
C5 C6 C7 122.2(2)
C1 C6 C7 117.9(2)
O1 C7 C6 122.4(2)
O1 C7 C8 118.97(18)
C6 C7 C8 118.61(18)
O2 C8 N1 126.7(2)
O2 C8 C7 121.74(18)
N1 C8 C7 111.49(18)
C14 C9 N1 122.31(18)
C14 C9 C10 119.30(19)
N1 C9 C10 118.37(18)
C11 C10 C9 119.07(19)
C11 C10 C15 117.18(19)
C9 C10 C15 123.71(19)
C12 C11 C10 121.1(2)
C12 C11 H11 119.5
C10 C11 H11 119.5
C11 C12 C13 119.0(2)
C11 C12 H12 120.5
C13 C12 H12 120.5
C14 C13 C12 121.4(2)
C14 C13 H13 119.3
C12 C13 H13 119.3
C13 C14 C9 120.14(19)
C13 C14 H14 119.9
C9 C14 H14 119.9
O3 C15 C10 125.9(2)
O3 C15 H15 117.0
C10 C15 H15 117.0
C8 N1 C9 127.79(18)
C8 N1 H1A 116.1
C9 N1 H1A 116.1

loop_
_geom_bond_atom_site_label_1
_geom_bond_atom_site_label_2
_geom_bond_distance
C1 C2 1.384(3)
C1 C6 1.395(3)
C1 H1 0.9500
C2 C3 1.386(4)
C2 H2 0.9500
C3 C4 1.380(4)
C3 H3 0.9500
C4 C5 1.388(3)
C4 H4 0.9500
C5 C6 1.390(3)
C5 H5 0.9500
C6 C7 1.489(3)
C7 O1 1.216(3)
C7 C8 1.542(3)
C8 O2 1.216(3)
C8 N1 1.355(3)
C9 C14 1.390(3)
C9 N1 1.405(3)
C9 C10 1.416(3)
C10 C11 1.400(3)
C10 C15 1.463(3)
C11 C12 1.384(3)
C11 H11 0.9500
C12 C13 1.385(3)
C12 H12 0.9500
C13 C14 1.382(3)
C13 H13 0.9500
C14 H14 0.9500
C15 O3 1.217(3)
C15 H15 0.9500
N1 H1A 0.8800
